data_2004270
loop_
_publ_author_name
'Toda, F.'
'Tanaka, K.'
'Stein, Z.'
'Goldberg, I.'

_publ_section_title
;
 <i>N</i>-Methyl-1,1,4-triphenyl-1,2-dihydronaphthalene-2,3-dicarboximide
;
_journal_issue 12
_journal_name_full 'Acta Crystallographica Section C'
_journal_page_first 2722
_journal_page_last 2723
_journal_paper_doi 10.1107/S0108270195009292
_journal_volume 51
_journal_year 1995
_chemical_formula_moiety 'C31 H23 N O2'
_chemical_formula_sum 'C31 H23 N O2'
_chemical_formula_weight 441.53
_chemical_melting_point 559.0(10)
_chemical_name_systematic
;
N-methyl-1,1,4-triphenyl-1,2-dihydronaphthalene-2,3-dicarboximide
;
_space_group_IT_number 14
_symmetry_cell_setting monoclinic
_symmetry_space_group_name_Hall '-P 2ybc'
_symmetry_space_group_name_H-M 'P 1 21/c 1'
_audit_creation_method SHELXL
_cell_angle_alpha 90.00
_cell_angle_beta 99.020(10)
_cell_angle_gamma 90.00
_cell_formula_units_Z 4
_cell_length_a 9.305(3)
_cell_length_b 25.934(4)
_cell_length_c 9.9370(10)
_cell_measurement_reflns_used 25
_cell_measurement_temperature 293(2)
_cell_measurement_theta_max 10.3
_cell_measurement_theta_min 7.4
_cell_volume 2368.3(9)
_computing_cell_refinement 'CAD-4 Software (Enraf-Nonius, 1989)'
_computing_data_collection 'CAD-4 Software (Enraf-Nonius, 1989)'
_computing_data_reduction 'CADINT, local program'
_computing_molecular_graphics 'ORTEPII (Johnson, 1976)'
_computing_publication_material 'SHELXL93 (Sheldrick, 1993) and PARST (Nardelli, 1983)'
_computing_structure_refinement 'SHELXL93 (Sheldrick, 1993)'
_computing_structure_solution 'SHELXS86 (Sheldrick, 1990)'
_diffrn_ambient_temperature 293(2)
_diffrn_measurement_device 'Enraf-Nonius CAD-4'
_diffrn_measurement_method \w/2\q
_diffrn_radiation_monochromator graphite
_diffrn_radiation_source 'fine-focus sealed tube'
_diffrn_radiation_type MoK\a
_diffrn_radiation_wavelength 0.71070
_diffrn_reflns_av_R_equivalents 0.0271
_diffrn_reflns_av_sigmaI/netI 0.0747
_diffrn_reflns_limit_h_max 10
_diffrn_reflns_limit_h_min -11
_diffrn_reflns_limit_k_max 30
_diffrn_reflns_limit_k_min 0
_diffrn_reflns_limit_l_max 11
_diffrn_reflns_limit_l_min 0
_diffrn_reflns_number 3732
_diffrn_reflns_theta_max 24.97
_diffrn_reflns_theta_min 1.57
_diffrn_standards_decay_% 0
_diffrn_standards_interval_time 80
_diffrn_standards_number 3
_exptl_absorpt_coefficient_mu 0.072
_exptl_absorpt_correction_type none
_exptl_crystal_colour colorless
_exptl_crystal_density_diffrn 1.238
_exptl_crystal_density_meas ?
_exptl_crystal_description prism
_exptl_crystal_F_000 928
_exptl_crystal_size_max 0.40
_exptl_crystal_size_mid 0.15
_exptl_crystal_size_min 0.10
_refine_diff_density_max 0.200
_refine_diff_density_min -0.261
_refine_ls_extinction_method none
_refine_ls_goodness_of_fit_all 0.985
_refine_ls_goodness_of_fit_obs 1.058
_refine_ls_hydrogen_treatment noref
_refine_ls_matrix_type full
_refine_ls_number_parameters 308
_refine_ls_number_reflns 3533
_refine_ls_number_restraints 0
_refine_ls_restrained_S_all 0.985
_refine_ls_restrained_S_obs 1.058
_refine_ls_R_factor_all 0.0890
_refine_ls_R_factor_obs 0.0590
_refine_ls_shift/esd_max -0.057
_refine_ls_shift/esd_mean 0.001
_refine_ls_structure_factor_coef Fsqd
_refine_ls_weighting_scheme
;
calc w = 1/[\s^2^(F~o~^2^) + (0.1000P)^2^]
where P = (F~o~^2^ + 2F~c~^2^)/3
;
_refine_ls_wR_factor_all 0.1784
_refine_ls_wR_factor_obs 0.1562
_reflns_number_observed 2420
_reflns_number_total 3533
_reflns_observed_criterion >2sigma(I)
_cod_data_source_file ka1138.cif
_cod_data_source_block T37
_cod_depositor_comments
;
The following automatic conversions were performed:

'_chemical_melting_point' value '558-560' was changed to '559.0(10)'
- the average value was taken and precision was estimated.

Automatic conversion script
Id: cif_fix_values 1715 2011-07-08 13:25:40Z adriana 

The following automatic conversions were performed:

'_exptl_crystal_density_meas' value 'none' was changed to '?' - the
value is perceived as not measured.

Automatic conversion script
Id: cif_fix_values 3008 2015-01-20 13:52:24Z robertas 
;
_cod_original_sg_symbol_H-M 'P 21/c'
_cod_database_code 2004270

loop_
_symmetry_equiv_pos_as_xyz
'x, y, z'
'-x, y+1/2, -z+1/2'
'-x, -y, -z'
'x, -y-1/2, z-1/2'

loop_
_atom_site_aniso_label
_atom_site_aniso_U_11
_atom_site_aniso_U_22
_atom_site_aniso_U_33
_atom_site_aniso_U_12
_atom_site_aniso_U_13
_atom_site_aniso_U_23
N1 0.0357(15) 0.061(2) 0.059(2) 0.0079(13) 0.0096(12) 0.0144(14)
C2 0.050(2) 0.130(4) 0.097(3) 0.027(2) 0.018(2) 0.048(3)
C3 0.037(2) 0.042(2) 0.056(2) -0.0044(14) 0.0104(15) -0.0022(14)
O4 0.0420(13) 0.066(2) 0.0662(15) -0.0005(11) 0.0195(11) 0.0009(12)
C5 0.036(2) 0.040(2) 0.040(2) -0.0051(13) 0.0059(13) -0.0039(13)
C6 0.039(2) 0.042(2) 0.0362(15) -0.0013(13) 0.0084(12) -0.0005(13)
C7 0.043(2) 0.039(2) 0.039(2) -0.0073(14) 0.0076(13) 0.0073(13)
C8 0.046(2) 0.055(2) 0.066(2) -0.008(2) 0.002(2) -0.006(2)
C9 0.063(2) 0.068(3) 0.078(3) -0.019(2) -0.016(2) -0.004(2)
C10 0.104(4) 0.056(2) 0.057(2) -0.017(2) -0.010(2) -0.007(2)
C11 0.083(3) 0.052(2) 0.058(2) -0.006(2) 0.015(2) -0.011(2)
C12 0.058(2) 0.048(2) 0.048(2) -0.003(2) 0.011(2) -0.0029(15)
C13 0.040(2) 0.058(2) 0.043(2) 0.0047(15) 0.0099(14) 0.0060(15)
C14 0.104(3) 0.080(3) 0.049(2) -0.005(2) 0.024(2) -0.002(2)
C15 0.149(5) 0.106(4) 0.052(2) 0.023(3) 0.041(3) 0.002(2)
C16 0.120(4) 0.134(5) 0.071(3) 0.033(4) 0.056(3) 0.042(3)
C17 0.076(3) 0.102(4) 0.082(3) 0.008(3) 0.036(2) 0.045(3)
C18 0.054(2) 0.064(2) 0.063(2) 0.004(2) 0.018(2) 0.023(2)
C19 0.044(2) 0.042(2) 0.050(2) 0.0005(14) 0.0085(15) 0.0058(14)
O20 0.0550(14) 0.069(2) 0.0523(14) 0.0087(12) 0.0079(11) 0.0211(12)
C21 0.042(2) 0.034(2) 0.042(2) -0.0049(13) 0.0091(13) -0.0020(12)
C22 0.040(2) 0.0337(15) 0.042(2) -0.0038(13) 0.0068(13) 0.0006(12)
C23 0.042(2) 0.044(2) 0.041(2) -0.0012(13) 0.0109(14) 0.0066(13)
C24 0.087(3) 0.052(2) 0.061(2) -0.002(2) 0.034(2) 0.002(2)
C25 0.122(4) 0.074(3) 0.067(3) 0.004(3) 0.050(3) -0.007(2)
C26 0.086(3) 0.085(3) 0.052(2) 0.004(2) 0.035(2) 0.015(2)
C27 0.060(2) 0.067(2) 0.065(2) -0.002(2) 0.014(2) 0.029(2)
C28 0.045(2) 0.048(2) 0.053(2) 0.0005(15) 0.010(2) 0.0089(15)
C29 0.035(2) 0.039(2) 0.041(2) -0.0008(13) 0.0063(13) 0.0002(13)
C30 0.040(2) 0.040(2) 0.0366(15) -0.0007(13) 0.0048(13) 0.0005(13)
C31 0.049(2) 0.055(2) 0.044(2) 0.001(2) 0.0101(15) 0.0078(15)
C32 0.048(2) 0.076(2) 0.051(2) 0.010(2) 0.002(2) 0.014(2)
C33 0.039(2) 0.075(2) 0.058(2) 0.004(2) 0.004(2) 0.011(2)
C34 0.039(2) 0.058(2) 0.056(2) 0.0003(15) 0.0133(15) 0.009(2)

loop_
_atom_site_label
_atom_site_occupancy
_atom_site_fract_x
_atom_site_fract_y
_atom_site_fract_z
_atom_site_U_iso_or_equiv
_atom_site_thermal_displace_type
_atom_site_calc_flag
_atom_site_refinement_flags
_atom_site_type_symbol
N1 1 .2161(3) .71102(10) .7025(3) .0516(7) Uani d . N
C2 1 .0826(4) .7347(2) .6349(4) .0917(15) Uani d . C
H2A 1 .0855(16) .7373(12) .5390(6) .138 Uiso calc R H
H2B 1 .0731(18) .7685(5) .672(2) .138 Uiso calc R H
H2C 1 .0009(5) .7140(7) .649(3) .138 Uiso calc R H
C3 1 .2267(3) .68798(11) .8279(3) .0445(7) Uani d . C
O4 1 .1272(2) .68444(9) .8930(2) .0570(6) Uani d . O
C5 1 .3823(3) .66995(11) .8677(3) .0386(7) Uani d . C
H5 1 .4286 .6929 .9402 .046 Uiso calc . H
C6 1 .4128(3) .61364(11) .9179(3) .0388(7) Uani d . C
C7 1 .3482(3) .57547(11) .8052(3) .0402(7) Uani d . C
C8 1 .1997(4) .57516(13) .7562(3) .0565(9) Uani d . C
H8 1 .1387 .5981 .7919 .068 Uiso calc . H
C9 1 .1415(4) .5410(2) .6545(4) .0725(11) Uani d . C
H9 1 .0419 .5411 .6231 .087 Uiso calc . H
C10 1 .2296(5) .50707(15) .5998(4) .0746(12) Uani d . C
H10 1 .1906 .4849 .5299 .090 Uiso calc . H
C11 1 .3733(5) .50611(14) .6483(4) .0637(10) Uani d . C
H11 1 .4326 .4825 .6129 .076 Uiso calc . H
C12 1 .4343(4) .53988(13) .7504(3) .0509(8) Uani d . C
H12 1 .5337 .5386 .7822 .061 Uiso calc . H
C13 1 .3517(3) .60395(13) 1.0520(3) .0466(8) Uani d . C
C14 1 .3693(5) .6400(2) 1.1545(4) .0761(12) Uani d . C
H14 1 .4169 .6708 1.1420 .091 Uiso calc . H
C15 1 .3181(6) .6318(2) 1.2752(4) .100(2) Uani d . C
H15 1 .3309 .6569 1.3427 .120 Uiso calc . H
C16 1 .2487(6) .5868(3) 1.2963(5) .104(2) Uani d . C
H16 1 .2127 .5815 1.3774 .125 Uiso calc . H
C17 1 .2327(5) .5501(2) 1.1987(5) .0842(14) Uani d . C
H17 1 .1867 .5192 1.2132 .101 Uiso calc . H
C18 1 .2849(4) .55825(14) 1.0760(3) .0593(9) Uani d . C
H18 1 .2744 .5325 1.0099 .071 Uiso calc . H
C19 1 .3417(3) .70767(12) .6432(3) .0452(7) Uani d . C
O20 1 .3508(2) .72386(9) .5307(2) .0589(7) Uani d . O
C21 1 .4501(3) .68078(10) .7441(3) .0389(7) Uani d . C
C22 1 .5835(3) .66311(11) .7319(3) .0385(7) Uani d . C
C23 1 .6531(3) .67110(11) .6082(3) .0418(7) Uani d . C
C24 1 .6959(4) .62870(14) .5386(4) .0643(10) Uani d . C
H24 1 .6833 .5956 .5708 .077 Uiso calc . H
C25 1 .7572(5) .6355(2) .4217(4) .0837(13) Uani d . C
H25 1 .7849 .6069 .3755 .100 Uiso calc . H
C26 1 .7774(5) .6835(2) .3740(4) .0718(11) Uani d . C
H26 1 .8168 .6878 .2942 .086 Uiso calc . H
C27 1 .7396(4) .72577(14) .4436(4) .0633(10) Uani d . C
H27 1 .7562 .7587 .4124 .076 Uiso calc . H
C28 1 .6770(3) .71966(12) .5597(3) .0485(8) Uani d . C
H28 1 .6506 .7486 .6056 .058 Uiso calc . H
C29 1 .6595(3) .63359(11) .8483(3) .0384(7) Uani d . C
C30 1 .5804(3) .61004(11) .9420(3) .0389(7) Uani d . C
C31 1 .6557(4) .58254(13) 1.0500(3) .0489(8) Uani d . C
H31 1 .6043 .5659 1.1104 .059 Uiso calc . H
C32 1 .8052(4) .57939(14) 1.0697(3) .0591(9) Uani d . C
H32 1 .8535 .5608 1.1432 .071 Uiso calc . H
C33 1 .8838(4) .60347(15) .9815(3) .0580(9) Uani d . C
H33 1 .9849 .6020 .9962 .070 Uiso calc . H
C34 1 .8107(3) .62978(13) .8713(3) .0505(8) Uani d . C
H34 1 .8637 .6454 .8106 .061 Uiso calc . H

loop_
_atom_type_symbol
_atom_type_description
_atom_type_scat_dispersion_real
_atom_type_scat_dispersion_imag
_atom_type_scat_source
C C 0.0033 0.0016 'International Tables Vol C Tables 4.2.6.8 and 6.1.1.4'
H H 0.0000 0.0000 'International Tables Vol C Tables 4.2.6.8 and 6.1.1.4'
O O 0.0106 0.0060 'International Tables Vol C Tables 4.2.6.8 and 6.1.1.4'
N N 0.0061 0.0033 'International Tables Vol C Tables 4.2.6.8 and 6.1.1.4'

loop_
_geom_angle_atom_site_label_1
_geom_angle_atom_site_label_2
_geom_angle_atom_site_label_3
_geom_angle
_geom_angle_publ_flag
C3 N1 C19 114.3(3) no
C3 N1 C2 122.6(3) no
C19 N1 C2 123.0(3) no
N1 C2 H2A 109.5 no
N1 C2 H2B 109.5 no
H2A C2 H2B 109.5 no
N1 C2 H2C 109.5 no
H2A C2 H2C 109.5 no
H2B C2 H2C 109.5 no
O4 C3 N1 124.4(3) no
O4 C3 C5 128.0(3) no
N1 C3 C5 107.6(2) no
C21 C5 C3 103.7(2) no
C21 C5 C6 111.2(2) no
C3 C5 C6 119.5(2) no
C21 C5 H5 107.3 no
C3 C5 H5 107.3 no
C6 C5 H5 107.3 no
C30 C6 C7 110.0(2) no
C30 C6 C13 110.8(2) no
C7 C6 C13 111.5(2) no
C30 C6 C5 103.6(2) no
C7 C6 C5 109.8(2) no
C13 C6 C5 110.8(2) no
C12 C7 C8 117.5(3) no
C12 C7 C6 121.9(3) no
C8 C7 C6 120.7(3) no
C9 C8 C7 120.7(3) no
C9 C8 H8 119.6 no
C7 C8 H8 119.6 no
C10 C9 C8 120.6(4) no
C10 C9 H9 119.7 no
C8 C9 H9 119.7 no
C11 C10 C9 119.4(3) no
C11 C10 H10 120.3 no
C9 C10 H10 120.3 no
C10 C11 C12 121.1(4) no
C10 C11 H11 119.4 no
C12 C11 H11 119.4 no
C7 C12 C11 120.7(3) no
C7 C12 H12 119.7 no
C11 C12 H12 119.7 no
C14 C13 C18 117.5(3) no
C14 C13 C6 120.7(3) no
C18 C13 C6 121.7(3) no
C13 C14 C15 121.6(4) no
C13 C14 H14 119.2 no
C15 C14 H14 119.2 no
C16 C15 C14 120.2(4) no
C16 C15 H15 119.9 no
C14 C15 H15 119.9 no
C17 C16 C15 119.5(4) no
C17 C16 H16 120.2 no
C15 C16 H16 120.2 no
C16 C17 C18 120.4(4) no
C16 C17 H17 119.8 no
C18 C17 H17 119.8 no
C13 C18 C17 120.6(4) no
C13 C18 H18 119.7 no
C17 C18 H18 119.7 no
O20 C19 N1 123.7(3) no
O20 C19 C21 130.6(3) no
N1 C19 C21 105.7(3) no
C22 C21 C19 129.7(3) no
C22 C21 C5 121.7(3) no
C19 C21 C5 108.4(3) no
C21 C22 C29 116.3(3) no
C21 C22 C23 123.6(3) no
C29 C22 C23 120.2(2) no
C28 C23 C24 118.3(3) no
C28 C23 C22 122.0(3) no
C24 C23 C22 119.7(3) no
C25 C24 C23 120.4(3) no
C25 C24 H24 119.8 no
C23 C24 H24 119.8 no
C26 C25 C24 120.5(3) no
C26 C25 H25 119.7 no
C24 C25 H25 119.7 no
C25 C26 C27 119.8(3) no
C25 C26 H26 120.1 no
C27 C26 H26 120.1 no
C26 C27 C28 120.4(3) no
C26 C27 H27 119.8 no
C28 C27 H27 119.8 no
C23 C28 C27 120.6(3) no
C23 C28 H28 119.7 no
C27 C28 H28 119.7 no
C34 C29 C30 118.6(3) no
C34 C29 C22 120.9(3) no
C30 C29 C22 120.4(3) no
C31 C30 C29 118.8(3) no
C31 C30 C6 121.8(3) no
C29 C30 C6 119.4(2) no
C32 C31 C30 121.2(3) no
C32 C31 H31 119.4 no
C30 C31 H31 119.4 no
C31 C32 C33 120.6(3) no
C31 C32 H32 119.7 no
C33 C32 H32 119.7 no
C32 C33 C34 119.1(3) no
C32 C33 H33 120.5 no
C34 C33 H33 120.5 no
C33 C34 C29 121.7(3) no
C33 C34 H34 119.1 no
C29 C34 H34 119.1 no

loop_
_geom_bond_atom_site_label_1
_geom_bond_atom_site_label_2
_geom_bond_distance
_geom_bond_publ_flag
N1 C3 1.371(4) no
N1 C19 1.392(4) no
N1 C2 1.453(4) no
C2 H2A 0.96 no
C2 H2B 0.96 no
C2 H2C 0.96 no
C3 O4 1.214(3) no
C3 C5 1.513(4) no
C5 C21 1.492(4) no
C5 C6 1.555(4) no
C5 H5 0.980 no
C6 C30 1.543(4) no
C6 C7 1.544(4) no
C6 C13 1.549(4) no
C7 C12 1.388(4) no
C7 C8 1.391(4) no
C8 C9 1.389(5) no
C8 H8 0.930 no
C9 C10 1.372(6) no
C9 H9 0.930 no
C10 C11 1.348(6) no
C10 H10 0.930 no
C11 C12 1.392(5) no
C11 H11 0.930 no
C12 H12 0.930 no
C13 C14 1.374(5) no
C13 C18 1.376(5) no
C14 C15 1.374(5) no
C14 H14 0.930 no
C15 C16 1.365(7) no
C15 H15 0.930 no
C16 C17 1.351(7) no
C16 H16 0.930 no
C17 C18 1.397(5) no
C17 H17 0.930 no
C18 H18 0.930 no
C19 O20 1.209(3) no
C19 C21 1.481(4) no
C21 C22 1.346(4) no
C22 C29 1.472(4) no
C22 C23 1.491(4) no
C23 C28 1.379(4) no
C23 C24 1.391(4) no
C24 C25 1.383(5) no
C24 H24 0.930 no
C25 C26 1.357(5) no
C25 H25 0.930 no
C26 C27 1.370(5) no
C26 H26 0.930 no
C27 C28 1.381(4) no
C27 H27 0.930 no
C28 H28 0.930 no
C29 C34 1.393(4) no
C29 C30 1.413(4) no
C30 C31 1.385(4) no
C31 C32 1.376(5) no
C31 H31 0.930 no
C32 C33 1.376(5) no
C32 H32 0.930 no
C33 C34 1.376(4) no
C33 H33 0.930 no
C34 H34 0.930 no
